data_7151316
loop_
_publ_author_name
'Heureux, Nicolas'
'Wouters, Johan'
'Norberg, Bernadette'
'Mark\'o, Istv\'an E'

_publ_section_title
;
 Short, asymmetric synthesis of epi-morphine ACNO analogues.
;
_journal_issue 21
_journal_name_full 'Organic &amp; biomolecular chemistry'
_journal_page_first 3898
_journal_page_last 3900
_journal_paper_doi 10.1039/b610148h
_journal_volume 4
_journal_year 2006
_chemical_absolute_configuration rm
_chemical_formula_moiety 'C24 H24 N2 O4'
_chemical_formula_sum 'C24 H24 N2 O4'
_chemical_formula_weight 404.45
_chemical_name_systematic
;
?
;
_space_group_IT_number 9
_symmetry_cell_setting monoclinic
_symmetry_Int_Tables_number 9
_symmetry_space_group_name_Hall 'C -2yc'
_symmetry_space_group_name_H-M 'C 1 c 1'
_atom_sites_solution_hydrogens geom
_atom_sites_solution_primary direct
_atom_sites_solution_secondary difmap
_audit_creation_method SHELXL-97
_cell_angle_alpha 90.00
_cell_angle_beta 90.461(11)
_cell_angle_gamma 90.00
_cell_formula_units_Z 4
_cell_length_a 17.576(3)
_cell_length_b 15.667(2)
_cell_length_c 7.4650(10)
_cell_measurement_reflns_used 21
_cell_measurement_temperature 293(2)
_cell_measurement_theta_max 37.9
_cell_measurement_theta_min 17.7
_cell_volume 2055.5(5)
_computing_cell_refinement NoniusCAD4/MACH3(2000)
_computing_data_collection NoniusCAD4/MACH3(2000)
_computing_data_reduction 'Platon2001 (Spek, 2001)'
_computing_structure_refinement 'SHELXL-97 (Sheldrick, 1997)'
_computing_structure_solution 'SHELXS-97 (Sheldrick, 1990)'
_diffrn_ambient_temperature 293(2)
_diffrn_measured_fraction_theta_full 0.998
_diffrn_measured_fraction_theta_max 0.998
_diffrn_measurement_device_type nonius
_diffrn_measurement_method \q/q2\q
_diffrn_radiation_monochromator graphite
_diffrn_radiation_source 'fine-focus sealed tube'
_diffrn_radiation_type CuK\a
_diffrn_radiation_wavelength 1.54178
_diffrn_reflns_av_R_equivalents 0.0000
_diffrn_reflns_av_sigmaI/netI 0.0100
_diffrn_reflns_limit_h_max 22
_diffrn_reflns_limit_h_min -22
_diffrn_reflns_limit_k_max 0
_diffrn_reflns_limit_k_min -19
_diffrn_reflns_limit_l_max 0
_diffrn_reflns_limit_l_min -9
_diffrn_reflns_number 2287
_diffrn_reflns_theta_full 74.94
_diffrn_reflns_theta_max 74.94
_diffrn_reflns_theta_min 3.78
_diffrn_standards_decay_% 1.3
_diffrn_standards_interval_count 200
_diffrn_standards_interval_time 60
_diffrn_standards_number 3
_exptl_absorpt_coefficient_mu 0.727
_exptl_absorpt_correction_T_max 0.8988
_exptl_absorpt_correction_T_min 0.7850
_exptl_absorpt_correction_type none
_exptl_crystal_colour colorless
_exptl_crystal_density_diffrn 1.307
_exptl_crystal_density_method 'not measured'
_exptl_crystal_description Prism
_exptl_crystal_F_000 856
_exptl_crystal_size_max 0.35
_exptl_crystal_size_mid 0.22
_exptl_crystal_size_min 0.15
_refine_diff_density_max 0.175
_refine_diff_density_min -0.182
_refine_diff_density_rms 0.035
_refine_ls_abs_structure_details 'Flack H D (1983), Acta Cryst. A39, 876-881'
_refine_ls_extinction_method none
_refine_ls_goodness_of_fit_ref 1.100
_refine_ls_hydrogen_treatment constr
_refine_ls_matrix_type full
_refine_ls_number_parameters 271
_refine_ls_number_reflns 2287
_refine_ls_number_restraints 2
_refine_ls_restrained_S_all 1.100
_refine_ls_R_factor_all 0.0387
_refine_ls_R_factor_gt 0.0378
_refine_ls_shift/su_max 0.000
_refine_ls_shift/su_mean 0.000
_refine_ls_structure_factor_coef Fsqd
_refine_ls_weighting_details 'calc w=1/[\s^2^(Fo^2^)+(0.0787P)^2^+0.2740P] where P=(Fo^2^+2Fc^2^)/3'
_refine_ls_weighting_scheme calc
_refine_ls_wR_factor_gt 0.1093
_refine_ls_wR_factor_ref 0.1105
_reflns_number_gt 2235
_reflns_number_total 2287
_reflns_threshold_expression >2sigma(I)
_cod_data_source_file b610148h.txt
_cod_data_source_block uclnh4
_cod_original_sg_symbol_Hall C-2yc
_cod_original_sg_symbol_H-M Cc
_cod_database_code 7151316

loop_
_symmetry_equiv_pos_as_xyz
'x, y, z'
'x, -y, z+1/2'
'x+1/2, y+1/2, z'
'x+1/2, -y+1/2, z+1/2'

loop_
_atom_site_label
_atom_site_type_symbol
_atom_site_fract_x
_atom_site_fract_y
_atom_site_fract_z
_atom_site_U_iso_or_equiv
_atom_site_adp_type
_atom_site_occupancy
_atom_site_symmetry_multiplicity
_atom_site_calc_flag
_atom_site_refinement_flags
_atom_site_disorder_assembly
_atom_site_disorder_group
O1 O 0.53226(13) 0.59101(15) 1.0718(3) 0.0697(5) Uani 1 1 d . . .
O2 O 0.37209(13) 0.51419(11) 0.9090(4) 0.0725(6) Uani 1 1 d . . .
O3 O 0.75062(14) 0.54418(14) 0.7208(4) 0.0758(6) Uani 1 1 d . . .
O4 O 0.76037(10) 0.65273(13) 0.5290(3) 0.0637(5) Uani 1 1 d . . .
N1 N 0.43053(12) 0.72874(15) 0.3946(3) 0.0562(5) Uani 1 1 d . . .
N2 N 0.62598(11) 0.62846(12) 0.8832(3) 0.0464(4) Uani 1 1 d . . .
C1 C 0.51679(12) 0.67155(14) 0.6095(3) 0.0439(5) Uani 1 1 d . . .
C2 C 0.46206(14) 0.66069(17) 0.4514(4) 0.0531(5) Uani 1 1 d . . .
H2 H 0.4524 0.6076 0.4005 0.064 Uiso 1 1 d R . .
C3 C 0.45898(12) 0.79650(16) 0.5040(3) 0.0486(5) Uani 1 1 d . . .
C4 C 0.43828(16) 0.88148(18) 0.4933(4) 0.0611(6) Uani 1 1 d . . .
H4 H 0.4026 0.9001 0.4094 0.073 Uiso 1 1 d R . .
C5 C 0.47237(17) 0.93800(17) 0.6114(5) 0.0644(7) Uani 1 1 d . . .
H5 H 0.4600 0.9957 0.6054 0.077 Uiso 1 1 d R . .
C6 C 0.52433(16) 0.91045(15) 0.7380(4) 0.0575(6) Uani 1 1 d . . .
H6A H 0.5466 0.9496 0.8161 0.069 Uiso 1 1 d R . .
C7 C 0.54418(14) 0.82438(14) 0.7499(3) 0.0482(5) Uani 1 1 d . . .
H7A H 0.5788 0.8057 0.8362 0.058 Uiso 1 1 d R . .
C8 C 0.51127(12) 0.76732(13) 0.6317(3) 0.0426(4) Uani 1 1 d . . .
C9 C 0.59572(13) 0.63752(15) 0.5585(3) 0.0460(5) Uani 1 1 d . . .
H9A H 0.5926 0.5765 0.5372 0.060 Uiso 1 1 d R . .
H9B H 0.6125 0.6647 0.4489 0.060 Uiso 1 1 d R . .
C10 C 0.65331(12) 0.65493(14) 0.7087(3) 0.0442(5) Uani 1 1 d . . .
H10 H 0.6634 0.7164 0.7124 0.053 Uiso 1 1 d R . .
C11 C 0.55185(14) 0.61131(13) 0.9203(3) 0.0476(5) Uani 1 1 d . . .
C12 C 0.49100(12) 0.61905(13) 0.7735(3) 0.0451(5) Uani 1 1 d . . .
H12A H 0.4796 0.5612 0.7310 0.054 Uiso 1 1 d R . .
C13 C 0.41828(13) 0.65429(15) 0.8564(4) 0.0516(5) Uani 1 1 d . . .
H13A H 0.4325 0.6964 0.9459 0.067 Uiso 1 1 d R . .
H13B H 0.3892 0.6834 0.7639 0.067 Uiso 1 1 d R . .
C14 C 0.36763(14) 0.58868(15) 0.9429(4) 0.0494(5) Uani 1 1 d . . .
C15 C 0.30875(17) 0.6232(2) 1.0676(5) 0.0662(7) Uani 1 1 d . . .
H15A H 0.2838 0.5767 1.1266 0.099 Uiso 1 1 d R . .
H15B H 0.2720 0.6557 1.0006 0.099 Uiso 1 1 d R . .
H15C H 0.3327 0.6593 1.1554 0.099 Uiso 1 1 d R . .
C16 C 0.67796(15) 0.64351(17) 1.0355(4) 0.0526(5) Uani 1 1 d . . .
H16A H 0.7287 0.6244 1.0044 0.068 Uiso 1 1 d R . .
H16B H 0.6612 0.6105 1.1379 0.068 Uiso 1 1 d R . .
C17 C 0.68071(13) 0.73707(16) 1.0847(3) 0.0477(5) Uani 1 1 d . . .
C18 C 0.74122(14) 0.7883(2) 1.0310(4) 0.0594(6) Uani 1 1 d . . .
H18 H 0.7818 0.7638 0.9705 0.071 Uiso 1 1 d R . .
C19 C 0.74157(18) 0.8745(2) 1.0663(5) 0.0716(8) Uani 1 1 d . . .
H19 H 0.7815 0.9082 1.0263 0.086 Uiso 1 1 d R . .
C20 C 0.6828(2) 0.9113(2) 1.1609(5) 0.0725(8) Uani 1 1 d . . .
H20 H 0.6838 0.9694 1.1870 0.087 Uiso 1 1 d R . .
C21 C 0.62287(17) 0.86194(19) 1.2156(4) 0.0638(7) Uani 1 1 d . . .
H21 H 0.5833 0.8865 1.2797 0.077 Uiso 1 1 d R . .
C22 C 0.62134(14) 0.77570(16) 1.1770(3) 0.0532(6) Uani 1 1 d . . .
H22 H 0.5799 0.7430 1.2122 0.064 Uiso 1 1 d R . .
C23 C 0.72719(14) 0.60879(14) 0.6583(4) 0.0493(5) Uani 1 1 d . . .
C24 C 0.82940(17) 0.6179(2) 0.4544(6) 0.0766(9) Uani 1 1 d . . .
H24A H 0.8702 0.6237 0.5396 0.115 Uiso 1 1 d R . .
H24B H 0.8419 0.6482 0.3469 0.115 Uiso 1 1 d R . .
H24C H 0.8219 0.5587 0.4271 0.115 Uiso 1 1 d R . .

loop_
_atom_site_aniso_label
_atom_site_aniso_U_11
_atom_site_aniso_U_22
_atom_site_aniso_U_33
_atom_site_aniso_U_23
_atom_site_aniso_U_13
_atom_site_aniso_U_12
O1 0.0700(12) 0.0810(13) 0.0585(11) 0.0155(10) 0.0138(9) -0.0087(10)
O2 0.0724(11) 0.0435(9) 0.1020(16) -0.0008(10) 0.0305(11) -0.0132(8)
O3 0.0820(13) 0.0616(11) 0.0838(14) 0.0070(10) 0.0122(11) 0.0291(10)
O4 0.0504(9) 0.0615(10) 0.0795(13) 0.0042(9) 0.0210(9) 0.0074(7)
N1 0.0443(9) 0.0672(13) 0.0571(11) 0.0024(10) -0.0013(8) -0.0005(9)
N2 0.0482(10) 0.0431(9) 0.0479(10) 0.0052(7) 0.0029(8) 0.0026(7)
C1 0.0397(10) 0.0410(10) 0.0509(11) 0.0015(9) 0.0029(9) -0.0031(8)
C2 0.0442(11) 0.0575(13) 0.0577(14) -0.0050(11) 0.0028(10) -0.0076(10)
C3 0.0367(9) 0.0560(12) 0.0532(12) 0.0089(10) 0.0061(9) 0.0005(9)
C4 0.0557(13) 0.0625(14) 0.0652(15) 0.0196(13) 0.0045(12) 0.0153(11)
C5 0.0688(15) 0.0423(11) 0.0824(18) 0.0140(12) 0.0144(14) 0.0118(11)
C6 0.0641(14) 0.0402(11) 0.0683(15) 0.0006(11) 0.0088(12) -0.0006(10)
C7 0.0494(11) 0.0421(10) 0.0532(12) 0.0047(9) 0.0028(10) 0.0012(8)
C8 0.0385(9) 0.0396(10) 0.0498(11) 0.0074(9) 0.0078(8) -0.0010(8)
C9 0.0437(10) 0.0463(10) 0.0479(11) -0.0018(9) 0.0055(9) 0.0023(8)
C10 0.0442(11) 0.0380(9) 0.0506(11) -0.0018(8) 0.0069(9) 0.0018(8)
C11 0.0536(12) 0.0372(9) 0.0520(12) 0.0051(9) 0.0105(10) -0.0033(8)
C12 0.0445(11) 0.0324(9) 0.0584(12) 0.0012(8) 0.0108(9) -0.0043(7)
C13 0.0464(11) 0.0392(10) 0.0696(15) 0.0049(10) 0.0153(10) -0.0012(8)
C14 0.0451(10) 0.0460(11) 0.0574(12) 0.0043(10) 0.0073(9) -0.0054(9)
C15 0.0606(15) 0.0654(16) 0.0728(18) 0.0009(14) 0.0213(14) -0.0061(12)
C16 0.0520(12) 0.0569(12) 0.0489(12) 0.0057(10) 0.0009(10) 0.0077(10)
C17 0.0431(10) 0.0566(12) 0.0435(11) 0.0068(9) -0.0017(9) -0.0001(9)
C18 0.0415(11) 0.0758(16) 0.0609(15) -0.0029(13) 0.0046(10) -0.0071(11)
C19 0.0617(16) 0.0751(18) 0.0782(19) 0.0004(16) 0.0105(14) -0.0257(14)
C20 0.0772(18) 0.0563(14) 0.084(2) -0.0042(14) 0.0076(16) -0.0132(14)
C21 0.0647(16) 0.0596(14) 0.0673(16) -0.0041(13) 0.0149(13) 0.0017(12)
C22 0.0510(12) 0.0561(14) 0.0527(12) 0.0085(10) 0.0099(10) -0.0051(10)
C23 0.0450(11) 0.0443(10) 0.0586(13) -0.0034(10) 0.0021(9) 0.0048(9)
C24 0.0532(14) 0.082(2) 0.095(2) -0.0103(18) 0.0261(16) 0.0056(14)

loop_
_atom_type_symbol
_atom_type_description
_atom_type_scat_dispersion_real
_atom_type_scat_dispersion_imag
_atom_type_scat_source
C C 0.0181 0.0091 'International Tables Vol C Tables 4.2.6.8 and 6.1.1.4'
H H 0.0000 0.0000 'International Tables Vol C Tables 4.2.6.8 and 6.1.1.4'
N N 0.0311 0.0180 'International Tables Vol C Tables 4.2.6.8 and 6.1.1.4'
O O 0.0492 0.0322 'International Tables Vol C Tables 4.2.6.8 and 6.1.1.4'

loop_
_geom_angle_atom_site_label_1
_geom_angle_atom_site_label_2
_geom_angle_atom_site_label_3
_geom_angle
_geom_angle_site_symmetry_1
_geom_angle_site_symmetry_3
_geom_angle_publ_flag
C23 O4 C24 117.4(2) . . ?
C2 N1 C3 106.4(2) . . ?
C11 N2 C10 124.2(2) . . ?
C11 N2 C16 117.6(2) . . ?
C10 N2 C16 116.06(19) . . ?
C8 C1 C2 98.90(19) . . ?
C8 C1 C9 115.47(17) . . ?
C2 C1 C9 109.53(19) . . ?
C8 C1 C12 114.94(19) . . ?
C2 C1 C12 111.48(18) . . ?
C9 C1 C12 106.41(18) . . ?
N1 C2 C1 115.7(2) . . ?
N1 C2 H2 122.4 . . ?
C1 C2 H2 121.8 . . ?
C4 C3 C8 121.8(2) . . ?
C4 C3 N1 126.3(2) . . ?
C8 C3 N1 111.9(2) . . ?
C5 C4 C3 117.9(2) . . ?
C5 C4 H4 121.0 . . ?
C3 C4 H4 121.1 . . ?
C6 C5 C4 121.2(2) . . ?
C6 C5 H5 119.4 . . ?
C4 C5 H5 119.5 . . ?
C5 C6 C7 120.7(3) . . ?
C5 C6 H6A 119.7 . . ?
C7 C6 H6A 119.6 . . ?
C8 C7 C6 118.8(2) . . ?
C8 C7 H7A 120.5 . . ?
C6 C7 H7A 120.7 . . ?
C7 C8 C3 119.7(2) . . ?
C7 C8 C1 133.3(2) . . ?
C3 C8 C1 107.0(2) . . ?
C10 C9 C1 110.50(18) . . ?
C10 C9 H9A 109.4 . . ?
C1 C9 H9A 109.4 . . ?
C10 C9 H9B 109.7 . . ?
C1 C9 H9B 109.7 . . ?
H9A C9 H9B 108.1 . . ?
N2 C10 C9 112.65(18) . . ?
N2 C10 C23 111.82(19) . . ?
C9 C10 C23 107.01(18) . . ?
N2 C10 H10 108.5 . . ?
C9 C10 H10 108.3 . . ?
C23 C10 H10 108.4 . . ?
O1 C11 N2 121.0(2) . . ?
O1 C11 C12 118.8(2) . . ?
N2 C11 C12 120.2(2) . . ?
C13 C12 C11 108.7(2) . . ?
C13 C12 C1 112.35(18) . . ?
C11 C12 C1 113.68(17) . . ?
C13 C12 H12A 107.2 . . ?
C11 C12 H12A 107.4 . . ?
C1 C12 H12A 107.2 . . ?
C14 C13 C12 115.20(19) . . ?
C14 C13 H13A 108.5 . . ?
C12 C13 H13A 108.3 . . ?
C14 C13 H13B 108.5 . . ?
C12 C13 H13B 108.6 . . ?
H13A C13 H13B 107.5 . . ?
O2 C14 C15 122.0(2) . . ?
O2 C14 C13 122.3(2) . . ?
C15 C14 C13 115.6(2) . . ?
C14 C15 H15A 109.3 . . ?
C14 C15 H15B 109.5 . . ?
H15A C15 H15B 109.5 . . ?
C14 C15 H15C 109.6 . . ?
H15A C15 H15C 109.5 . . ?
H15B C15 H15C 109.5 . . ?
N2 C16 C17 111.19(19) . . ?
N2 C16 H16A 109.3 . . ?
C17 C16 H16A 109.3 . . ?
N2 C16 H16B 109.4 . . ?
C17 C16 H16B 109.5 . . ?
H16A C16 H16B 108.0 . . ?
C18 C17 C22 117.9(2) . . ?
C18 C17 C16 120.7(2) . . ?
C22 C17 C16 121.2(2) . . ?
C19 C18 C17 120.8(3) . . ?
C19 C18 H18 119.7 . . ?
C17 C18 H18 119.6 . . ?
C18 C19 C20 120.4(3) . . ?
C18 C19 H19 119.9 . . ?
C20 C19 H19 119.7 . . ?
C21 C20 C19 119.7(3) . . ?
C21 C20 H20 120.1 . . ?
C19 C20 H20 120.1 . . ?
C20 C21 C22 120.2(3) . . ?
C20 C21 H21 119.9 . . ?
C22 C21 H21 119.9 . . ?
C21 C22 C17 121.0(2) . . ?
C21 C22 H22 119.6 . . ?
C17 C22 H22 119.4 . . ?
O3 C23 O4 125.2(2) . . ?
O3 C23 C10 126.6(2) . . ?
O4 C23 C10 108.18(19) . . ?
O4 C24 H24A 109.6 . . ?
O4 C24 H24B 109.5 . . ?
H24A C24 H24B 109.5 . . ?
O4 C24 H24C 109.4 . . ?
H24A C24 H24C 109.4 . . ?
H24B C24 H24C 109.5 . . ?

loop_
_geom_bond_atom_site_label_1
_geom_bond_atom_site_label_2
_geom_bond_distance
_geom_bond_site_symmetry_2
_geom_bond_publ_flag
O1 C11 1.227(3) . ?
O2 C14 1.197(3) . ?
O3 C23 1.187(3) . ?
O4 C23 1.325(3) . ?
O4 C24 1.446(3) . ?
N1 C2 1.273(4) . ?
N1 C3 1.427(3) . ?
N2 C11 1.361(3) . ?
N2 C10 1.453(3) . ?
N2 C16 1.472(3) . ?
C1 C8 1.513(3) . ?
C1 C2 1.526(3) . ?
C1 C9 1.537(3) . ?
C1 C12 1.546(3) . ?
C2 H2 0.9300 . ?
C3 C4 1.382(4) . ?
C3 C8 1.396(3) . ?
C4 C5 1.383(5) . ?
C4 H4 0.9300 . ?
C5 C6 1.378(4) . ?
C5 H5 0.9300 . ?
C6 C7 1.396(3) . ?
C6 H6A 0.9300 . ?
C7 C8 1.380(3) . ?
C7 H7A 0.9299 . ?
C9 C10 1.529(3) . ?
C9 H9A 0.9700 . ?
C9 H9B 0.9700 . ?
C10 C23 1.536(3) . ?
C10 H10 0.9800 . ?
C11 C12 1.530(3) . ?
C12 C13 1.528(3) . ?
C12 H12A 0.9800 . ?
C13 C14 1.508(3) . ?
C13 H13A 0.9701 . ?
C13 H13B 0.9700 . ?
C14 C15 1.498(4) . ?
C15 H15A 0.9600 . ?
C15 H15B 0.9599 . ?
C15 H15C 0.9600 . ?
C16 C17 1.512(4) . ?
C16 H16A 0.9700 . ?
C16 H16B 0.9700 . ?
C17 C18 1.394(3) . ?
C17 C22 1.393(3) . ?
C18 C19 1.376(5) . ?
C18 H18 0.9302 . ?
C19 C20 1.382(5) . ?
C19 H19 0.9300 . ?
C20 C21 1.372(4) . ?
C20 H20 0.9299 . ?
C21 C22 1.382(4) . ?
C21 H21 0.9301 . ?
C22 H22 0.9300 . ?
C24 H24A 0.9593 . ?
C24 H24B 0.9594 . ?
C24 H24C 0.9594 . ?
